data_1551684
loop_
_publ_author_name
'MARFO-OWUSU, Emmanuel'
'YABUUCHI, Kazuhiro'
'KATO, Takashi'
'WATKIN, David J.'

_publ_section_title
;
 Crystal Structure of a Short Alkyl Chain Pyridine-Based Bisurea Compound:
 The Effects of Alkyl Chain Length in a Supramolecule Module
;
_journal_issue 0
_journal_name_full 'X-ray Structure Analysis Online'
_journal_page_first 49
_journal_paper_doi 10.2116/xraystruct.29.49
_journal_volume 29
_journal_year 2013
_chemical_formula_moiety 'C11 H17 N5 O2'
_chemical_formula_sum 'C11 H17 N5 O2'
_chemical_formula_weight 251.29
_space_group_IT_number 14
_space_group_name_Hall '-P 2ybc'
_space_group_name_H-M_alt 'P 1 21/c 1'
_symmetry_cell_setting monoclinic
_symmetry_space_group_name_Hall '-P 2ybc'
_symmetry_space_group_name_H-M 'P 1 21/c 1'
_atom_sites_solution_hydrogens difmap
_atom_sites_solution_primary other
_cell_angle_alpha 90
_cell_angle_beta 93.602(2)
_cell_angle_gamma 90
_cell_formula_units_Z 4
_cell_length_a 12.6800(5)
_cell_length_b 8.1730(5)
_cell_length_c 12.9490(9)
_cell_measurement_reflns_used 100
_cell_measurement_temperature 298
_cell_measurement_theta_max 25
_cell_measurement_theta_min 0
_cell_volume 1339.30(13)
_computing_cell_refinement 'DENZO/SCALEPACK (Otwinowski & Minor, 1997)'
_computing_data_collection 'Xpress Data collection (MAC Science, 1989)'
_computing_data_reduction 'DENZO/SCALEPACK (Otwinowski & Minor, 1997)'
_computing_molecular_graphics 'CAMERON (Watkin et al., 1996)'
_computing_publication_material 'CRYSTALS (Betteridge et al., 2003)'
_computing_structure_refinement 'CRYSTALS (Betteridge et al., 2003)'
_computing_structure_solution 'Superflip (Palatinus & Chapuis, 2007)'
_diffrn_ambient_temperature 298
_diffrn_measured_fraction_theta_full 0.949
_diffrn_measured_fraction_theta_max 0.893
_diffrn_measurement_device Area
_diffrn_measurement_device_type 'Nonius DIP2000'
_diffrn_measurement_method \w
_diffrn_radiation_monochromator graphite
_diffrn_radiation_type 'Mo K\a'
_diffrn_radiation_wavelength 0.71073
_diffrn_reflns_av_R_equivalents 0.019
_diffrn_reflns_limit_h_max 16
_diffrn_reflns_limit_h_min -15
_diffrn_reflns_limit_k_max 10
_diffrn_reflns_limit_k_min 0
_diffrn_reflns_limit_l_max 14
_diffrn_reflns_limit_l_min 0
_diffrn_reflns_number 2579
_diffrn_reflns_theta_full 25.435
_diffrn_reflns_theta_max 26.833
_diffrn_reflns_theta_min 2.949
_diffrn_standards_number 0
_exptl_absorpt_coefficient_mu 0.090
_exptl_absorpt_correction_T_max 0.99
_exptl_absorpt_correction_T_min 0.99
_exptl_absorpt_correction_type multi-scan
_exptl_absorpt_process_details 'DENZO/SCALEPACK (Otwinowski & Minor, 1997)'
_exptl_crystal_colour colourless
_exptl_crystal_density_diffrn 1.246
_exptl_crystal_density_method 'not measured'
_exptl_crystal_description plate
_exptl_crystal_F_000 536
_exptl_crystal_size_max 0.250
_exptl_crystal_size_mid 0.200
_exptl_crystal_size_min 0.150
_refine_diff_density_max 0.36
_refine_diff_density_min -0.19
_refine_ls_extinction_coef 600(120)
_refine_ls_extinction_method 'Larson (1970), Equation 22'
_refine_ls_goodness_of_fit_ref 0.9447
_refine_ls_hydrogen_treatment mixed
_refine_ls_matrix_type full
_refine_ls_number_parameters 203
_refine_ls_number_reflns 2570
_refine_ls_number_restraints 61
_refine_ls_R_factor_all 0.0669
_refine_ls_R_factor_gt 0.0585
_refine_ls_shift/su_max 0.0037260
_refine_ls_shift/su_mean 0.0003261
_refine_ls_structure_factor_coef Fsqd
_refine_ls_weighting_details
;

 Method= Modified Sheldrick 

 w=1/[\s^2^(F^2^) + ( 0.12P)^2^ + 0.29P] 

 ,where P=(max(Fo^2^,0) + 2Fc^2^)/3 

;
_refine_ls_weighting_scheme calc
_refine_ls_wR_factor_all 0.1798
_refine_ls_wR_factor_gt 0.1704
_refine_ls_wR_factor_ref 0.1794
_reflns_limit_h_max 16
_reflns_limit_h_min -15
_reflns_limit_k_max 10
_reflns_limit_k_min 0
_reflns_limit_l_max 0
_reflns_limit_l_min -14
_reflns_number_gt 2096
_reflns_number_total 2579
_reflns_threshold_expression I>2.0\s(I)
_oxford_diffrn_Wilson_B_factor 4.97
_oxford_diffrn_Wilson_scale 1.10
_oxford_refine_ls_r_factor_ref 0.0668
_oxford_refine_ls_scale 1.024(10)
_oxford_reflns_number_all 2571
_oxford_reflns_threshold_expression_ref I>-3.0\s(I)
_cod_data_source_file 29_49_1.txt
_cod_data_source_block 1
_cod_depositor_comments
;
The following automatic conversions were performed:

'_atom_sites_solution_primary' value 'Other' changed to 'other'
according to
/home/andrius/struct/COD-crude-data/automatic-downloads/current/J-STAGE/lib/dictionaries/cif_core.dic
dictionary named 'cif_core.dic' version 2.4.2 from 2011-04-26.

Automatic conversion script
Id: cif_fix_values 6524 2018-11-02 12:15:13Z antanas 
;
_cod_original_sg_symbol_H-M 'P 21/c '
_cod_database_code 1551684

loop_
_symmetry_equiv_pos_as_xyz
x,y,z
-x,-y,-z
x,-y+1/2,z+1/2
-x,y+1/2,-z+1/2

loop_
_atom_site_label
_atom_site_type_symbol
_atom_site_fract_x
_atom_site_fract_y
_atom_site_fract_z
_atom_site_U_iso_or_equiv
_atom_site_occupancy
_atom_site_adp_type
_atom_site_refinement_flags_posn
O1 O 0.51736(10) 0.5919(2) 0.12584(12) 0.0795 1.0000 Uani .
C2 C 0.42666(14) 0.5510(2) 0.13733(16) 0.0621 1.0000 Uani D
N3 N 0.37993(12) 0.5757(2) 0.22637(14) 0.0727 1.0000 Uani D
C4 C 0.43268(18) 0.6524(4) 0.31864(19) 0.0873 1.0000 Uani D
C5 C 0.3770(4) 0.6277(7) 0.4122(3) 0.1648 1.0000 Uani D
N6 N 0.37183(12) 0.4747(2) 0.05458(13) 0.0672 1.0000 Uani D
C7 C 0.27086(13) 0.4171(2) 0.04463(14) 0.0563 1.0000 Uani D
N8 N 0.20671(10) 0.45151(18) 0.12018(12) 0.0550 1.0000 Uani .
C9 C 0.10909(13) 0.3964(2) 0.10883(14) 0.0544 1.0000 Uani D
N10 N 0.04948(11) 0.4474(2) 0.19197(13) 0.0598 1.0000 Uani D
C11 C -0.03796(13) 0.3753(2) 0.22528(16) 0.0611 1.0000 Uani D
O12 O -0.07328(10) 0.24611(18) 0.18727(12) 0.0738 1.0000 Uani .
N13 N -0.07885(13) 0.4559(2) 0.30600(17) 0.0783 1.0000 Uani D
C14 C -0.17032(17) 0.4001(3) 0.3580(2) 0.0846 1.0000 Uani D
C15 C -0.2653(2) 0.4881(4) 0.3205(3) 0.0946 1.0000 Uani D
C16 C 0.07147(15) 0.3043(3) 0.02358(16) 0.0681 1.0000 Uani D
C17 C 0.14012(17) 0.2692(3) -0.05308(16) 0.0746 1.0000 Uani D
C18 C 0.24056(15) 0.3246(3) -0.04404(16) 0.0679 1.0000 Uani D
H42 H 0.4434(17) 0.764(2) 0.3070(15) 0.1076 1.0000 Uiso D
H41 H 0.4974(14) 0.595(2) 0.3346(15) 0.1073 1.0000 Uiso D
H52 H 0.407(3) 0.694(5) 0.468(2) 0.2519 1.0000 Uiso D
H51 H 0.3025(17) 0.648(5) 0.402(2) 0.2529 1.0000 Uiso D
H53 H 0.391(3) 0.513(3) 0.428(3) 0.2523 1.0000 Uiso D
H141 H -0.1629(15) 0.413(3) 0.4347(14) 0.1085 1.0000 Uiso D
H142 H -0.1821(16) 0.282(2) 0.3434(17) 0.1080 1.0000 Uiso D
H151 H -0.3233(16) 0.441(3) 0.3559(19) 0.1374 1.0000 Uiso D
H152 H -0.2559(18) 0.604(2) 0.3363(19) 0.1374 1.0000 Uiso D
H153 H -0.2690(19) 0.463(3) 0.2447(15) 0.1376 1.0000 Uiso D
H161 H 0.0027(12) 0.2669(14) 0.0201(11) 0.0770 1.0000 Uiso D
H171 H 0.1145(12) 0.2066(14) -0.1139(12) 0.0839 1.0000 Uiso D
H181 H 0.2878(12) 0.3042(14) -0.0948(11) 0.0761 1.0000 Uiso D
H101 H 0.0722 0.5422 0.2246 0.0682 1.0000 Uiso DR
H61 H 0.4096 0.4550 0.0014 0.0762 1.0000 Uiso DR
H131 H -0.0525 0.5600 0.3252 0.0890 1.0000 Uiso DR
H31 H 0.3111 0.5665 0.2262 0.0822 1.0000 Uiso DR

loop_
_atom_site_aniso_label
_atom_site_aniso_U_11
_atom_site_aniso_U_22
_atom_site_aniso_U_33
_atom_site_aniso_U_23
_atom_site_aniso_U_13
_atom_site_aniso_U_12
O1 0.0501(8) 0.1085(12) 0.0809(10) -0.0158(8) 0.0135(6) -0.0122(7)
C2 0.0485(9) 0.0718(12) 0.0669(12) -0.0042(8) 0.0093(7) 0.0009(8)
N3 0.0509(8) 0.1001(13) 0.0676(11) -0.0153(9) 0.0086(7) -0.0067(8)
C4 0.0658(12) 0.121(2) 0.0749(15) -0.0205(13) 0.0007(10) -0.0102(13)
C5 0.207(4) 0.210(5) 0.079(2) -0.037(2) 0.024(2) -0.092(4)
N6 0.0498(8) 0.0858(12) 0.0672(11) -0.0120(8) 0.0144(7) -0.0058(7)
C7 0.0492(9) 0.0603(10) 0.0598(11) 0.0032(8) 0.0060(7) -0.0004(7)
N8 0.0459(7) 0.0573(9) 0.0624(10) -0.0005(6) 0.0068(6) -0.0016(6)
C9 0.0467(8) 0.0554(10) 0.0612(11) 0.0071(7) 0.0029(7) 0.0013(7)
N10 0.0455(8) 0.0609(9) 0.0737(10) -0.0005(7) 0.0102(6) -0.0032(6)
C11 0.0451(8) 0.0580(10) 0.0805(13) 0.0120(9) 0.0068(8) 0.0028(7)
O12 0.0595(8) 0.0649(9) 0.0978(11) 0.0026(7) 0.0123(7) -0.0104(6)
N13 0.0608(10) 0.0664(11) 0.1115(15) -0.0032(9) 0.0348(9) -0.0025(8)
C14 0.0626(12) 0.0834(15) 0.1109(19) 0.0078(13) 0.0305(12) 0.0017(11)
C15 0.0654(13) 0.106(2) 0.114(2) 0.0053(16) 0.0129(13) 0.0017(13)
C16 0.0548(10) 0.0821(13) 0.0664(12) 0.0027(9) -0.0046(8) -0.0097(9)
C17 0.0732(12) 0.0900(15) 0.0598(12) -0.0095(10) -0.0026(9) -0.0109(11)
C18 0.0653(11) 0.0820(14) 0.0571(11) -0.0044(9) 0.0085(8) -0.0031(9)

loop_
_atom_type_symbol
_atom_type_scat_dispersion_real
_atom_type_scat_dispersion_imag
_atom_type_scat_Cromer_Mann_a1
_atom_type_scat_Cromer_Mann_b1
_atom_type_scat_Cromer_Mann_a2
_atom_type_scat_Cromer_Mann_b2
_atom_type_scat_Cromer_Mann_a3
_atom_type_scat_Cromer_Mann_b3
_atom_type_scat_Cromer_Mann_a4
_atom_type_scat_Cromer_Mann_b4
_atom_type_scat_Cromer_Mann_c
_atom_type_scat_source
C 0.0033 0.0016 2.3100 20.8439 1.0200 10.2075 1.5886 0.5687 0.8650 51.6512 0.2156 'International Tables Vol C 4.2.6.8 and 6.1.1.4'
H 0.0000 0.0000 0.4930 10.5109 0.3229 26.1257 0.1402 3.1424 0.0408 57.7998 0.0030 'International Tables Vol C 4.2.6.8 and 6.1.1.4'
N 0.0061 0.0033 12.2126 0.0057 3.1322 9.8933 2.0125 28.9975 1.1663 0.5826 -11.5290 'International Tables Vol C 4.2.6.8 and 6.1.1.4'
O 0.0106 0.0060 3.0485 13.2771 2.2868 5.7011 1.5463 0.3239 0.8670 32.9089 0.2508 'International Tables Vol C 4.2.6.8 and 6.1.1.4'

loop_
_geom_angle_atom_site_label_1
_geom_angle_atom_site_label_2
_geom_angle_atom_site_label_3
_geom_angle
_geom_angle_publ_flag
O1 C2 N3 122.36(18) yes
O1 C2 N6 117.44(17) yes
N3 C2 N6 120.20(16) yes
C2 N3 C4 123.89(17) yes
C2 N3 H31 118.5 no
C4 N3 H31 116.1 no
N3 C4 C5 113.4(2) yes
N3 C4 H42 110.3(12) no
C5 C4 H42 110.7(13) no
N3 C4 H41 107.8(12) no
C5 C4 H41 102.0(13) no
H42 C4 H41 112.4(15) no
C4 C5 H52 110.9(16) no
C4 C5 H51 112.6(16) no
H52 C5 H51 110.6(17) no
C4 C5 H53 102.5(17) no
H52 C5 H53 109.1(18) no
H51 C5 H53 110.8(17) no
C2 N6 C7 130.57(16) yes
C2 N6 H61 114.6 no
C7 N6 H61 114.7 no
N6 C7 N8 117.91(16) yes
N6 C7 C18 117.99(16) yes
N8 C7 C18 124.10(16) yes
C7 N8 C9 117.12(15) yes
N8 C9 N10 110.93(15) yes
N8 C9 C16 123.04(17) yes
N10 C9 C16 126.01(16) yes
C9 N10 C11 127.04(17) yes
C9 N10 H101 115.5 no
C11 N10 H101 117.5 no
N10 C11 O12 121.99(18) yes
N10 C11 N13 113.14(18) yes
O12 C11 N13 124.82(17) yes
C11 N13 C14 123.8(2) yes
C11 N13 H131 119.5 no
C14 N13 H131 116.3 no
N13 C14 C15 111.0(2) yes
N13 C14 H141 113.7(12) no
C15 C14 H141 107.7(12) no
N13 C14 H142 109.4(12) no
C15 C14 H142 107.8(12) no
H141 C14 H142 107.0(15) no
C14 C15 H151 106.3(14) no
C14 C15 H152 108.8(14) no
H151 C15 H152 111.9(15) no
C14 C15 H153 102.3(14) no
H151 C15 H153 113.1(15) no
H152 C15 H153 113.5(15) no
C9 C16 C17 118.53(17) yes
C9 C16 H161 119.5(10) no
C17 C16 H161 122.0(10) no
C16 C17 C18 119.91(19) yes
C16 C17 H171 119.5(10) no
C18 C17 H171 120.6(10) no
C7 C18 C17 117.29(18) yes
C7 C18 H181 121.1(10) no
C17 C18 H181 121.6(10) no

loop_
_geom_bond_atom_site_label_1
_geom_bond_atom_site_label_2
_geom_bond_distance
_geom_bond_publ_flag
O1 C2 1.216(2) yes
C2 N3 1.344(2) yes
C2 N6 1.388(3) yes
N3 C4 1.472(3) yes
N3 H31 0.876 no
C4 C5 1.454(4) yes
C4 H42 0.934(17) no
C4 H41 0.956(17) no
C5 H52 0.964(19) no
C5 H51 0.959(19) no
C5 H53 0.969(19) no
N6 C7 1.363(2) yes
N6 H61 0.878 no
C7 N8 1.341(2) yes
C7 C18 1.408(3) yes
N8 C9 1.317(2) yes
C9 N10 1.416(2) yes
C9 C16 1.395(3) yes
N10 C11 1.350(2) yes
N10 H101 0.920 no
C11 O12 1.237(2) yes
C11 N13 1.365(3) yes
N13 C14 1.450(3) yes
N13 H131 0.942 no
C14 C15 1.459(4) yes
C14 H141 0.997(17) no
C14 H142 0.996(17) no
C15 H151 0.971(18) no
C15 H152 0.976(18) no
C15 H153 1.000(18) no
C16 C17 1.391(3) yes
C16 H161 0.923(15) no
C17 C18 1.350(3) yes
C17 H171 0.978(16) no
C18 H181 0.931(15) no

loop_
_geom_hbond_atom_site_label_D
_geom_hbond_atom_site_label_H
_geom_hbond_atom_site_label_A
_geom_hbond_site_symmetry_A
_geom_hbond_angle_DHA
_geom_hbond_distance_DH
_geom_hbond_distance_HA
_geom_hbond_distance_DA
_geom_hbond_publ_flag
N10 H101 O12 4_555 160.93(5) 0.920 2.020 2.905(3) yes
N6 H61 O1 2_665 174.92(6) 0.878 1.977 2.853(3) yes
N13 H131 O12 4_555 147.73(6) 0.942 2.217 3.055(3) yes
N3 H31 N8 . 129.49(6) 0.876 2.072 2.714(3) yes
